data_7123093
loop_
_publ_author_name
'Yang, Jie'
'Zhu, Yifan'
'Tse, Anfernee Kai-Wing'
'Zhou, Xinghua'
'Chen, Yang'
'Tse, Yu Chung'
'Wong, Keith Man-Chung'
'Ho, Chun-Yu'

_publ_section_title
;
 Synthesis and study of Au(iii)--indolizine derivatives: turn-on
 luminescence by photo-induced controlled release
;
_journal_name_full 'Chemical Communications'
_journal_paper_doi 10.1039/C8CC10177A
_journal_year 2019
_chemical_absolute_configuration ad
_chemical_formula_moiety 'C15 H13 Au Br3 N O'
_chemical_formula_sum 'C15 H13 Au Br3 N O'
_chemical_formula_weight 659.96
_space_group_crystal_system orthorhombic
_space_group_IT_number 33
_space_group_name_Hall 'P 2c -2n'
_space_group_name_H-M_alt 'P n a 21'
_symmetry_space_group_name_Hall 'P 2c -2n'
_symmetry_space_group_name_H-M 'P n a 21'
_atom_sites_solution_hydrogens geom
_atom_sites_solution_primary dual
_audit_creation_date 2017-11-28
_audit_creation_method
;
Olex2 1.2
(compiled 2017.08.10 svn.r3458 for OlexSys, GUI svn.r5381)
;
_audit_update_record
;
2018-08-13 deposited with the CCDC.    2019-02-18 downloaded from the CCDC.
;
_cell_angle_alpha 90
_cell_angle_beta 90
_cell_angle_gamma 90
_cell_formula_units_Z 8
_cell_length_a 18.7054(12)
_cell_length_b 9.3849(6)
_cell_length_c 19.0118(10)
_cell_measurement_reflns_used 9906
_cell_measurement_temperature 100
_cell_measurement_theta_max 27.55
_cell_measurement_theta_min 2.42
_cell_volume 3337.5(3)
_computing_cell_refinement 'SAINT v8.37A (Bruker, 2015)'
_computing_data_reduction 'SAINT v8.37A (Bruker, 2015)'
_computing_molecular_graphics 'Olex2 (Dolomanov et al., 2009)'
_computing_publication_material 'Olex2 (Dolomanov et al., 2009)'
_computing_structure_refinement 'XL (Sheldrick, 2008)'
_computing_structure_solution 'ShelXT (Sheldrick, 2015)'
_diffrn_ambient_temperature 100.0
_diffrn_detector 'Bruker PHOTO 100 area detector'
_diffrn_detector_area_resol_mean 7.9
_diffrn_detector_type 'CCD area detector'
_diffrn_measured_fraction_theta_full 0.998
_diffrn_measured_fraction_theta_max 0.992
_diffrn_measurement_device 'three-circle diffractometer'
_diffrn_measurement_device_type 'Bruker PHOTO 100 area detector'
_diffrn_measurement_method '\w and \f scans'
_diffrn_radiation_monochromator 'mirror optics'
_diffrn_radiation_probe x-ray
_diffrn_radiation_type MoK\a
_diffrn_radiation_wavelength 0.71073
_diffrn_reflns_av_R_equivalents 0.0848
_diffrn_reflns_av_unetI/netI 0.1126
_diffrn_reflns_Laue_measured_fraction_full 0.998
_diffrn_reflns_Laue_measured_fraction_max 0.992
_diffrn_reflns_limit_h_max 24
_diffrn_reflns_limit_h_min -23
_diffrn_reflns_limit_k_max 10
_diffrn_reflns_limit_k_min -12
_diffrn_reflns_limit_l_max 24
_diffrn_reflns_limit_l_min -24
_diffrn_reflns_number 18237
_diffrn_reflns_point_group_measured_fraction_full 0.954
_diffrn_reflns_point_group_measured_fraction_max 0.909
_diffrn_reflns_theta_full 25.242
_diffrn_reflns_theta_max 27.584
_diffrn_reflns_theta_min 2.142
_diffrn_source 'microfocus sealed X-ray tube'
_diffrn_source_type 'Incoatec I\ms'
_diffrn_standards_number 0
_exptl_absorpt_coefficient_mu 15.996
_exptl_absorpt_correction_T_max 0.206
_exptl_absorpt_correction_T_min 0.017
_exptl_absorpt_correction_type multi-scan
_exptl_absorpt_process_details
'SADABS-2014/5 (Bruker,2014/5) was used for absorption correction. wR2(int) was 0.1545 before and 0.0890 after correction. The Ratio of minimum to maximum transmission is 0.0825. The \l/2 correction factor is Not present.'
_exptl_crystal_colour yellow
_exptl_crystal_colour_primary yellow
_exptl_crystal_density_diffrn 2.627
_exptl_crystal_description plate
_exptl_crystal_F_000 2416
_exptl_crystal_preparation Luminescent
_exptl_crystal_size_max 0.35
_exptl_crystal_size_mid 0.29
_exptl_crystal_size_min 0.04
_refine_diff_density_max 5.939
_refine_diff_density_min -3.436
_refine_diff_density_rms 0.479
_refine_ls_abs_structure_details
;
 Flack x determined using 2014 quotients [(I+)-(I-)]/[(I+)+(I-)]
 (Parsons, Flack and Wagner, Acta Cryst. B69 (2013) 249-259).
;
_refine_ls_abs_structure_Flack 0.20(3)
_refine_ls_extinction_method none
_refine_ls_goodness_of_fit_ref 1.060
_refine_ls_hydrogen_treatment constr
_refine_ls_matrix_type full
_refine_ls_number_parameters 383
_refine_ls_number_reflns 7031
_refine_ls_number_restraints 242
_refine_ls_restrained_S_all 1.044
_refine_ls_R_factor_all 0.1068
_refine_ls_R_factor_gt 0.0846
_refine_ls_shift/su_max 0.000
_refine_ls_shift/su_mean 0.000
_refine_ls_structure_factor_coef Fsqd
_refine_ls_weighting_details 'w=1/[\s^2^(Fo^2^)+(0.1598P)^2^] where P=(Fo^2^+2Fc^2^)/3'
_refine_ls_weighting_scheme calc
_refine_ls_wR_factor_gt 0.2069
_refine_ls_wR_factor_ref 0.2389
_reflns_Friedel_coverage 0.778
_reflns_Friedel_fraction_full 0.908
_reflns_Friedel_fraction_max 0.821
_reflns_number_gt 5656
_reflns_number_total 7031
_reflns_threshold_expression 'I > 2\s(I)'
_cod_data_source_file c8cc10177a2.cif
_cod_data_source_block cxy0233
_cod_database_code 7123093
_shelx_shelxl_version_number 2014/7
_shelx_space_group_comment
;
The symmetry employed for this shelxl refinement is uniquely defined
by the following loop, which should always be used as a source of
symmetry information in preference to the above space-group names.
They are only intended as comments.
;
_shelx_estimated_absorpt_t_max 0.567
_shelx_estimated_absorpt_t_min 0.071
_olex2_refinement_description
;
1. Fixed Uiso
 At 1.2 times of:
  All C(H) groups
 At 1.5 times of:
  All C(H,H,H) groups, All O(H) groups
2. Rigid bond restraints
 Au1, C1
 with sigma for 1-2 distances of 0.01 and sigma for 1-3 distances of 0.01
3. Uiso/Uaniso restraints and constraints
Au1 \\sim C1: within 2A with sigma of 0.01 and sigma for terminal atoms of 3
All non-hydrogen atoms have similar U: within 2A with sigma of 0.01 and sigma
for terminal atoms of 0.02
Uanis(C16) \\sim Ueq: with sigma of 0.01 and sigma for terminal atoms of 0.02
Uanis(C1) \\sim Ueq: with sigma of 0.005 and sigma for terminal atoms of 0.02
4.a Aromatic/amide H refined with riding coordinates:
 C5(H5), C6(H6), C7(H7), C8(H8), C11(H11), C12(H12), C13(H13), C14(H14),
 C15(H15), C20(H20), C21(H21), C22(H22), C23(H23), C26(H26), C27(H27), C28(H28),
  C29(H29), C30(H30)
4.b Idealised Me refined as rotating group:
 C3(H3A,H3B,H3C), C18(H18A,H18B,H18C)
4.c Idealised tetrahedral OH refined as rotating group:
 O1(H1), O2(H2)
;
_olex2_submission_special_instructions 'No special instructions were received'

loop_
_space_group_symop_operation_xyz
'x, y, z'
'-x, -y, z+1/2'
'x+1/2, -y+1/2, z'
'-x+1/2, y+1/2, z+1/2'

loop_
_atom_site_label
_atom_site_type_symbol
_atom_site_fract_x
_atom_site_fract_y
_atom_site_fract_z
_atom_site_U_iso_or_equiv
_atom_site_adp_type
_atom_site_occupancy
_atom_site_site_symmetry_order
_atom_site_calc_flag
_atom_site_refinement_flags_posn
_atom_site_refinement_flags_adp
Au1 Au 0.52235(6) 1.05899(12) 0.58535(6) 0.0268(3) Uani 1 1 d . U
Br1 Br 0.61013(19) 1.1129(3) 0.49657(19) 0.0354(7) Uani 1 1 d . U
Br2 Br 0.45569(17) 1.2775(3) 0.55344(19) 0.0327(7) Uani 1 1 d . U
Br3 Br 0.44041(18) 1.0061(3) 0.68045(19) 0.0320(7) Uani 1 1 d . U
O1 O 0.5377(14) 0.740(3) 0.5005(14) 0.037(5) Uani 1 1 d . U
H1 H 0.5033 0.6862 0.4908 0.055 Uiso 1 1 calc GR .
N1 N 0.6628(15) 0.717(3) 0.6252(14) 0.030(4) Uani 1 1 d . U
C1 C 0.5769(16) 0.875(3) 0.6043(14) 0.023(4) Uani 1 1 d . U
C2 C 0.5518(15) 0.734(3) 0.5739(16) 0.026(4) Uani 1 1 d . U
C3 C 0.4829(14) 0.678(4) 0.609(2) 0.032(6) Uani 1 1 d . U
H3A H 0.4436 0.7448 0.6000 0.048 Uiso 1 1 calc GR .
H3B H 0.4905 0.6702 0.6600 0.048 Uiso 1 1 calc GR .
H3C H 0.4708 0.5845 0.5898 0.048 Uiso 1 1 calc GR .
C4 C 0.6157(16) 0.639(3) 0.5892(18) 0.030(4) Uani 1 1 d . U
C5 C 0.6277(19) 0.498(4) 0.5748(19) 0.035(5) Uani 1 1 d . U
H5 H 0.5934 0.4435 0.5495 0.042 Uiso 1 1 calc R .
C6 C 0.6902(18) 0.437(4) 0.5978(16) 0.032(5) Uani 1 1 d . U
H6 H 0.6998 0.3395 0.5877 0.038 Uiso 1 1 calc R .
C7 C 0.739(2) 0.517(4) 0.6359(19) 0.034(5) Uani 1 1 d . U
H7 H 0.7819 0.4739 0.6530 0.040 Uiso 1 1 calc R .
C8 C 0.7267(18) 0.657(4) 0.6486(17) 0.032(5) Uani 1 1 d . U
H8 H 0.7608 0.7136 0.6731 0.039 Uiso 1 1 calc R .
C9 C 0.6393(17) 0.864(3) 0.6330(16) 0.028(4) Uani 1 1 d . U
C10 C 0.6845(18) 0.975(3) 0.6704(17) 0.028(4) Uani 1 1 d . U
C11 C 0.756(2) 0.997(3) 0.645(2) 0.032(5) Uani 1 1 d . U
H11 H 0.7737 0.9412 0.6070 0.038 Uiso 1 1 calc R .
C12 C 0.800(2) 1.101(4) 0.675(2) 0.039(5) Uani 1 1 d . U
H12 H 0.8481 1.1156 0.6599 0.047 Uiso 1 1 calc R .
C13 C 0.772(2) 1.181(4) 0.7281(19) 0.038(5) Uani 1 1 d . U
H13 H 0.8000 1.2531 0.7493 0.046 Uiso 1 1 calc R .
C14 C 0.7014(18) 1.158(3) 0.7520(17) 0.032(5) Uani 1 1 d . U
H14 H 0.6838 1.2120 0.7907 0.039 Uiso 1 1 calc R .
C15 C 0.6572(19) 1.058(3) 0.7199(17) 0.029(5) Uani 1 1 d . U
H15 H 0.6084 1.0503 0.7331 0.035 Uiso 1 1 calc R .
Au2 Au 0.76760(6) -0.00882(12) 0.40127(8) 0.0275(3) Uani 1 1 d . U
Br4 Br 0.68498(18) 0.0622(4) 0.30947(18) 0.0330(7) Uani 1 1 d . U
Br5 Br 0.69813(18) -0.2304(3) 0.4240(2) 0.0353(8) Uani 1 1 d . U
Br6 Br 0.85747(19) -0.0813(3) 0.48412(17) 0.0328(7) Uani 1 1 d . U
O2 O 0.7916(14) 0.298(3) 0.4972(14) 0.038(5) Uani 1 1 d . U
H2 H 0.8166 0.2304 0.5124 0.058 Uiso 1 1 calc GR .
N2 N 0.9153(14) 0.331(3) 0.3674(14) 0.029(4) Uani 1 1 d . U
C16 C 0.8278(16) 0.174(3) 0.3859(16) 0.025(4) Uani 1 1 d . U
C17 C 0.8024(18) 0.313(3) 0.4224(19) 0.032(4) Uani 1 1 d . U
C18 C 0.7326(16) 0.377(4) 0.3904(19) 0.035(7) Uani 1 1 d . U
H18A H 0.6933 0.3092 0.3957 0.052 Uiso 1 1 calc GR .
H18B H 0.7402 0.3973 0.3403 0.052 Uiso 1 1 calc GR .
H18C H 0.7207 0.4659 0.4150 0.052 Uiso 1 1 calc GR .
C19 C 0.8639(16) 0.409(3) 0.4047(19) 0.030(4) Uani 1 1 d . U
C20 C 0.8752(18) 0.549(3) 0.4212(19) 0.032(5) Uani 1 1 d . U
H20 H 0.8424 0.6012 0.4492 0.039 Uiso 1 1 calc R .
C21 C 0.9391(17) 0.612(3) 0.3940(18) 0.032(5) Uani 1 1 d . U
H21 H 0.9466 0.7115 0.3979 0.039 Uiso 1 1 calc R .
C22 C 0.9895(19) 0.527(4) 0.3624(19) 0.034(5) Uani 1 1 d . U
H22 H 1.0345 0.5680 0.3510 0.040 Uiso 1 1 calc R .
C23 C 0.9781(19) 0.388(4) 0.3463(19) 0.033(5) Uani 1 1 d . U
H23 H 1.0126 0.3329 0.3215 0.040 Uiso 1 1 calc R .
C24 C 0.8903(17) 0.180(3) 0.3594(17) 0.028(4) Uani 1 1 d . U
C25 C 0.9372(19) 0.076(3) 0.3286(18) 0.031(4) Uani 1 1 d . U
C26 C 0.912(2) -0.008(3) 0.271(2) 0.035(5) Uani 1 1 d . U
H26 H 0.8645 0.0047 0.2534 0.042 Uiso 1 1 calc R .
C27 C 0.957(2) -0.110(4) 0.242(2) 0.038(5) Uani 1 1 d . U
H27 H 0.9411 -0.1680 0.2042 0.045 Uiso 1 1 calc R .
C28 C 1.0284(19) -0.128(4) 0.270(2) 0.037(5) Uani 1 1 d . U
H28 H 1.0593 -0.1953 0.2489 0.045 Uiso 1 1 calc R .
C29 C 1.053(2) -0.051(4) 0.326(2) 0.038(5) Uani 1 1 d . U
H29 H 1.0992 -0.0668 0.3449 0.046 Uiso 1 1 calc R .
C30 C 1.007(2) 0.056(4) 0.354(2) 0.034(5) Uani 1 1 d . U
H30 H 1.0234 0.1136 0.3919 0.041 Uiso 1 1 calc R .

loop_
_atom_site_aniso_label
_atom_site_aniso_U_11
_atom_site_aniso_U_22
_atom_site_aniso_U_33
_atom_site_aniso_U_23
_atom_site_aniso_U_13
_atom_site_aniso_U_12
Au1 0.0276(5) 0.0251(6) 0.0277(5) -0.0011(5) -0.0003(6) 0.0004(4)
Br1 0.0405(16) 0.0288(15) 0.0370(16) 0.0030(14) 0.0080(16) 0.0001(13)
Br2 0.0329(15) 0.0271(15) 0.0381(17) 0.0001(13) -0.0013(15) 0.0033(11)
Br3 0.0314(15) 0.0317(17) 0.0329(16) -0.0007(13) 0.0025(15) -0.0011(12)
O1 0.041(12) 0.031(11) 0.037(12) -0.005(10) -0.017(11) -0.001(9)
N1 0.028(8) 0.039(8) 0.023(8) 0.003(7) -0.002(8) -0.002(7)
C1 0.029(6) 0.022(6) 0.019(6) -0.003(5) -0.006(5) -0.001(5)
C2 0.024(8) 0.030(8) 0.025(9) 0.002(8) -0.004(8) 0.005(7)
C3 0.014(11) 0.036(14) 0.047(16) -0.007(13) 0.004(12) 0.003(10)
C4 0.028(8) 0.035(9) 0.027(8) 0.000(8) 0.000(8) 0.001(7)
C5 0.033(10) 0.042(11) 0.029(10) -0.003(9) 0.006(10) 0.002(9)
C6 0.032(10) 0.042(11) 0.022(10) -0.001(9) 0.003(10) 0.004(9)
C7 0.033(10) 0.045(11) 0.022(10) 0.005(9) -0.004(10) 0.002(9)
C8 0.032(10) 0.041(10) 0.024(9) -0.001(9) -0.005(9) -0.003(9)
C9 0.029(8) 0.031(8) 0.024(8) 0.001(7) -0.006(8) -0.002(7)
C10 0.030(9) 0.027(8) 0.027(9) -0.002(8) -0.009(8) -0.002(7)
C11 0.034(10) 0.034(11) 0.028(10) -0.005(9) -0.006(10) 0.001(9)
C12 0.044(11) 0.038(11) 0.036(11) -0.009(9) -0.002(11) -0.006(10)
C13 0.045(11) 0.035(11) 0.035(11) -0.009(9) -0.005(10) -0.006(9)
C14 0.040(11) 0.026(10) 0.030(10) -0.012(9) -0.002(10) 0.000(9)
C15 0.035(10) 0.024(10) 0.029(10) -0.007(8) 0.001(10) -0.005(8)
Au2 0.0275(5) 0.0251(6) 0.0300(6) -0.0022(5) 0.0009(6) -0.0005(4)
Br4 0.0314(15) 0.0362(17) 0.0315(16) -0.0023(13) -0.0008(15) -0.0021(12)
Br5 0.0335(16) 0.0261(15) 0.0463(19) -0.0045(13) 0.0072(15) -0.0020(12)
Br6 0.0378(16) 0.0281(15) 0.0324(16) -0.0005(12) -0.0049(15) -0.0003(12)
O2 0.043(12) 0.029(11) 0.043(12) -0.004(10) 0.002(12) -0.002(9)
N2 0.032(8) 0.022(8) 0.032(8) -0.002(7) 0.008(8) 0.002(7)
C16 0.028(8) 0.019(8) 0.028(8) -0.002(7) 0.005(7) -0.006(7)
C17 0.031(9) 0.027(8) 0.039(9) 0.001(8) 0.005(9) 0.000(8)
C18 0.028(13) 0.035(15) 0.042(17) 0.009(13) 0.002(14) 0.004(11)
C19 0.028(8) 0.027(8) 0.036(9) -0.003(8) 0.005(8) 0.002(7)
C20 0.030(10) 0.032(10) 0.035(10) -0.003(9) 0.000(10) 0.004(8)
C21 0.034(10) 0.032(10) 0.031(10) -0.003(9) 0.002(10) 0.000(9)
C22 0.034(10) 0.033(10) 0.034(11) -0.002(9) -0.004(10) -0.002(9)
C23 0.035(10) 0.028(10) 0.036(10) -0.003(9) -0.002(10) -0.001(9)
C24 0.032(8) 0.021(8) 0.031(8) 0.001(7) 0.006(8) -0.002(7)
C25 0.036(9) 0.022(8) 0.034(9) 0.002(8) 0.010(9) -0.002(7)
C26 0.037(10) 0.029(10) 0.038(11) 0.000(9) 0.006(10) -0.005(9)
C27 0.042(11) 0.032(11) 0.040(11) -0.005(10) 0.008(10) -0.006(9)
C28 0.039(11) 0.032(11) 0.040(11) -0.007(10) 0.008(11) 0.003(9)
C29 0.041(11) 0.034(11) 0.039(11) -0.008(9) 0.008(11) 0.003(9)
C30 0.037(10) 0.029(10) 0.036(10) -0.004(9) 0.007(10) -0.001(9)

loop_
_atom_type_symbol
_atom_type_description
_atom_type_scat_dispersion_real
_atom_type_scat_dispersion_imag
_atom_type_scat_source
C C 0.0033 0.0016 'International Tables Vol C Tables 4.2.6.8 and 6.1.1.4'
H H 0.0000 0.0000 'International Tables Vol C Tables 4.2.6.8 and 6.1.1.4'
Au Au -2.0133 8.8022 'International Tables Vol C Tables 4.2.6.8 and 6.1.1.4'
Br Br -0.2901 2.4595 'International Tables Vol C Tables 4.2.6.8 and 6.1.1.4'
N N 0.0061 0.0033 'International Tables Vol C Tables 4.2.6.8 and 6.1.1.4'
O O 0.0106 0.0060 'International Tables Vol C Tables 4.2.6.8 and 6.1.1.4'

loop_
_geom_angle_atom_site_label_1
_geom_angle_atom_site_label_2
_geom_angle_atom_site_label_3
_geom_angle
Br1 Au1 Br2 89.86(12)
Br1 Au1 Br3 176.15(13)
Br3 Au1 Br2 91.95(12)
C1 Au1 Br1 87.7(8)
C1 Au1 Br2 176.0(8)
C1 Au1 Br3 90.6(8)
C2 O1 H1 109.5
C4 N1 C8 121(3)
C4 N1 C9 112(3)
C8 N1 C9 127(3)
C2 C1 Au1 121.1(19)
C9 C1 Au1 127(2)
C9 C1 C2 112(3)
O1 C2 C1 113(2)
O1 C2 C3 107(3)
O1 C2 C4 111(3)
C1 C2 C3 113(2)
C4 C2 C1 101(2)
C4 C2 C3 112(3)
C2 C3 H3A 109.5
C2 C3 H3B 109.5
C2 C3 H3C 109.5
H3A C3 H3B 109.5
H3A C3 H3C 109.5
H3B C3 H3C 109.5
N1 C4 C2 108(3)
N1 C4 C5 121(3)
C5 C4 C2 131(3)
C4 C5 H5 120.7
C6 C5 C4 119(3)
C6 C5 H5 120.7
C5 C6 H6 120.0
C5 C6 C7 120(3)
C7 C6 H6 120.0
C6 C7 H7 119.9
C8 C7 C6 120(3)
C8 C7 H7 119.9
N1 C8 H8 120.6
C7 C8 N1 119(3)
C7 C8 H8 120.6
N1 C9 C10 122(3)
C1 C9 N1 108(3)
C1 C9 C10 130(3)
C11 C10 C9 117(3)
C15 C10 C9 122(3)
C15 C10 C11 121(3)
C10 C11 H11 119.7
C12 C11 C10 121(3)
C12 C11 H11 119.7
C11 C12 H12 121.5
C13 C12 C11 117(4)
C13 C12 H12 121.5
C12 C13 H13 119.2
C12 C13 C14 122(3)
C14 C13 H13 119.2
C13 C14 H14 119.5
C15 C14 C13 121(3)
C15 C14 H14 119.5
C10 C15 C14 119(3)
C10 C15 H15 120.6
C14 C15 H15 120.6
Br4 Au2 Br5 91.26(12)
Br6 Au2 Br4 174.85(13)
Br6 Au2 Br5 90.85(12)
C16 Au2 Br4 91.0(9)
C16 Au2 Br5 177.7(9)
C16 Au2 Br6 86.9(9)
C17 O2 H2 109.5
C19 N2 C24 109(2)
C23 N2 C19 123(3)
C23 N2 C24 128(3)
C17 C16 Au2 118(2)
C24 C16 Au2 126(2)
C24 C16 C17 115(3)
O2 C17 C16 114(3)
O2 C17 C18 108(3)
O2 C17 C19 113(3)
C16 C17 C18 114(3)
C19 C17 C16 100(2)
C19 C17 C18 109(3)
C17 C18 H18A 109.5
C17 C18 H18B 109.5
C17 C18 H18C 109.5
H18A C18 H18B 109.5
H18A C18 H18C 109.5
H18B C18 H18C 109.5
N2 C19 C17 109(3)
C20 C19 N2 121(3)
C20 C19 C17 130(3)
C19 C20 H20 121.9
C19 C20 C21 116(3)
C21 C20 H20 121.9
C20 C21 H21 120.2
C22 C21 C20 120(3)
C22 C21 H21 120.2
C21 C22 H22 118.4
C23 C22 C21 123(3)
C23 C22 H22 118.4
N2 C23 C22 117(3)
N2 C23 H23 121.7
C22 C23 H23 121.7
C16 C24 N2 107(3)
C16 C24 C25 133(3)
C25 C24 N2 120(3)
C26 C25 C24 119(3)
C30 C25 C24 121(3)
C30 C25 C26 120(3)
C25 C26 H26 120.7
C27 C26 C25 119(4)
C27 C26 H26 120.7
C26 C27 H27 120.2
C26 C27 C28 120(3)
C28 C27 H27 120.2
C27 C28 H28 118.7
C29 C28 C27 123(3)
C29 C28 H28 118.7
C28 C29 H29 121.3
C28 C29 C30 117(4)
C30 C29 H29 121.3
C25 C30 C29 122(3)
C25 C30 H30 119.1
C29 C30 H30 119.1

loop_
_geom_bond_atom_site_label_1
_geom_bond_atom_site_label_2
_geom_bond_distance
Au1 Br1 2.408(4)
Au1 Br2 2.475(3)
Au1 Br3 2.422(4)
Au1 C1 2.04(3)
O1 H1 0.8400
O1 C2 1.42(4)
N1 C4 1.33(4)
N1 C8 1.39(4)
N1 C9 1.46(4)
C1 C2 1.52(4)
C1 C9 1.29(4)
C2 C3 1.54(4)
C2 C4 1.52(4)
C3 H3A 0.9800
C3 H3B 0.9800
C3 H3C 0.9800
C4 C5 1.38(5)
C5 H5 0.9500
C5 C6 1.37(5)
C6 H6 0.9500
C6 C7 1.39(5)
C7 H7 0.9500
C7 C8 1.36(5)
C8 H8 0.9500
C9 C10 1.51(4)
C10 C11 1.44(5)
C10 C15 1.33(5)
C11 H11 0.9500
C11 C12 1.41(5)
C12 H12 0.9500
C12 C13 1.36(5)
C13 H13 0.9500
C13 C14 1.41(5)
C14 H14 0.9500
C14 C15 1.39(4)
C15 H15 0.9500
Au2 Br4 2.425(4)
Au2 Br5 2.490(3)
Au2 Br6 2.402(4)
Au2 C16 2.07(3)
O2 H2 0.8400
O2 C17 1.44(4)
N2 C19 1.40(4)
N2 C23 1.35(4)
N2 C24 1.50(4)
C16 C17 1.55(4)
C16 C24 1.27(4)
C17 C18 1.56(4)
C17 C19 1.50(4)
C18 H18A 0.9800
C18 H18B 0.9800
C18 H18C 0.9800
C19 C20 1.37(5)
C20 H20 0.9500
C20 C21 1.43(5)
C21 H21 0.9500
C21 C22 1.37(5)
C22 H22 0.9500
C22 C23 1.36(5)
C23 H23 0.9500
C24 C25 1.44(4)
C25 C26 1.43(5)
C25 C30 1.40(5)
C26 H26 0.9500
C26 C27 1.39(5)
C27 H27 0.9500
C27 C28 1.45(5)
C28 H28 0.9500
C28 C29 1.36(5)
C29 H29 0.9500
C29 C30 1.43(5)
C30 H30 0.9500
